data_7134658
loop_
_publ_author_name
'Liu, Tong'
'Zheng, Yong-Shen'
'Liang, Xiao-Wen'
'Yao, Zhao-Quan'
'Zhao, Jiong-Peng'
'Liu, Fu-Chen'

_publ_section_title
;
 One-dimensional silver iodide homo-helical chains induced by achiral
 ammonium featuring second-order optical nonlinearity.
;
_journal_issue 56
_journal_name_full 'Chemical communications (Cambridge, England)'
_journal_page_first 10327
_journal_page_last 10330
_journal_paper_doi 10.1039/d5cc03059e
_journal_volume 61
_journal_year 2025
_chemical_formula_moiety 'Ag5 I7, 2(C6 H16 N)'
_chemical_formula_sum 'C12 H32 Ag5 I7 N2'
_chemical_formula_weight 1632.04
_space_group_crystal_system trigonal
_space_group_IT_number 145
_space_group_name_Hall 'P 32'
_space_group_name_H-M_alt 'P 32'
_atom_sites_solution_hydrogens geom
_atom_sites_solution_primary dual
_audit_creation_date 2025-05-29
_audit_creation_method
;
Olex2 1.5-ac6-020
(compiled 2024.02.14 svn.r2f8d729c for Rigaku Oxford Diffraction, GUI svn.r6966)
;
_audit_update_record
;
2025-05-29 deposited with the CCDC.	2025-06-05 downloaded from the CCDC.
;
_cell_angle_alpha 90
_cell_angle_beta 90
_cell_angle_gamma 120
_cell_formula_units_Z 3
_cell_length_a 12.0472(6)
_cell_length_b 12.0472(6)
_cell_length_c 19.1780(10)
_cell_measurement_reflns_used 6519
_cell_measurement_temperature 109.97(13)
_cell_measurement_theta_max 29.3220
_cell_measurement_theta_min 3.2360
_cell_volume 2410.5(2)
_computing_cell_refinement 'CrysAlisPro 1.171.43.144a (Rigaku OD, 2024)'
_computing_data_collection 'CrysAlisPro system (CCD 42.102a 64-bit (release 15-09-2023))'
_computing_data_reduction 'CrysAlisPro 1.171.43.144a (Rigaku OD, 2024)'
_computing_molecular_graphics 'Olex2 1.5-ac6-020 (Dolomanov et al., 2009)'
_computing_publication_material 'Olex2 1.5-ac6-020 (Dolomanov et al., 2009)'
_computing_structure_refinement 'SHELXL 2019/3 (Sheldrick, 2015)'
_computing_structure_solution 'SHELXT 2018/2 (Sheldrick, 2018)'
_diffrn_ambient_environment N~2~
_diffrn_ambient_temperature 109.97(13)
_diffrn_detector 'Hybrid Pixel Array Detector'
_diffrn_detector_area_resol_mean 5.8140
_diffrn_measured_fraction_theta_full 0.998
_diffrn_measured_fraction_theta_max 0.882
_diffrn_measurement_details
;
List of Runs (angles in degrees, time in seconds):

  # Type    Start    End  Width  t~exp~   \w     \q     \k     \f   Frames
#--------------------------------------------------------------------------
  1  \w    -28.00  70.00   0.50   15.00    --   -7.70  57.00-180.00  196
  2  \w     -8.00  67.00   0.50   15.00    --    7.70  77.00 -30.00  150
;
_diffrn_measurement_device 'four-circle diffractometer'
_diffrn_measurement_device_type 'XtaLAB AFC12 (RINC): Kappa dual offset/far'
_diffrn_measurement_method '\w scans'
_diffrn_orient_matrix_type 'CrysAlisPro convention (1999,Acta A55,543-557)'
_diffrn_orient_matrix_UB_11 -0.0207880000
_diffrn_orient_matrix_UB_12 -0.0663872000
_diffrn_orient_matrix_UB_13 0.0010994000
_diffrn_orient_matrix_UB_21 -0.0647323000
_diffrn_orient_matrix_UB_22 -0.0142760000
_diffrn_orient_matrix_UB_23 0.0002877000
_diffrn_orient_matrix_UB_31 -0.0011243000
_diffrn_orient_matrix_UB_32 -0.0021504000
_diffrn_orient_matrix_UB_33 -0.0369652000
_diffrn_radiation_monochromator mirror
_diffrn_radiation_probe x-ray
_diffrn_radiation_type 'Mo K\a'
_diffrn_radiation_wavelength 0.71073
_diffrn_reflns_av_R_equivalents 0.0916
_diffrn_reflns_av_unetI/netI 0.1091
_diffrn_reflns_Laue_measured_fraction_full 0.998
_diffrn_reflns_Laue_measured_fraction_max 0.882
_diffrn_reflns_limit_h_max 13
_diffrn_reflns_limit_h_min -15
_diffrn_reflns_limit_k_max 16
_diffrn_reflns_limit_k_min -12
_diffrn_reflns_limit_l_max 26
_diffrn_reflns_limit_l_min -23
_diffrn_reflns_number 10887
_diffrn_reflns_point_group_measured_fraction_full 0.900
_diffrn_reflns_point_group_measured_fraction_max 0.748
_diffrn_reflns_theta_full 25.242
_diffrn_reflns_theta_max 29.173
_diffrn_reflns_theta_min 3.187
_diffrn_source 'micro-focus sealed X-ray tube'
_diffrn_source_type 'Rigaku (Mo) X-ray Source'
_exptl_absorpt_coefficient_mu 9.721
_exptl_absorpt_correction_T_max 1.00000
_exptl_absorpt_correction_T_min 0.17560
_exptl_absorpt_correction_type multi-scan
_exptl_absorpt_process_details
;
CrysAlisPro 1.171.43.144a (Rigaku Oxford Diffraction, 2024)
Empirical absorption correction using spherical harmonics,
implemented in SCALE3 ABSPACK scaling algorithm.
;
_exptl_crystal_colour yellow
_exptl_crystal_colour_primary yellow
_exptl_crystal_density_diffrn 3.373
_exptl_crystal_description block
_exptl_crystal_F_000 2172
_exptl_crystal_size_max 0.84
_exptl_crystal_size_mid 0.23
_exptl_crystal_size_min 0.2
_refine_diff_density_max 2.154
_refine_diff_density_min -2.662
_refine_diff_density_rms 0.429
_refine_ls_abs_structure_details
;
 Classical Flack method preferred over Parsons because s.u. lower.
;
_refine_ls_abs_structure_Flack 0.04(10)
_refine_ls_extinction_method none
_refine_ls_goodness_of_fit_ref 1.019
_refine_ls_hydrogen_treatment constr
_refine_ls_matrix_type full
_refine_ls_number_parameters 288
_refine_ls_number_reflns 6492
_refine_ls_number_restraints 626
_refine_ls_restrained_S_all 0.975
_refine_ls_R_factor_all 0.0898
_refine_ls_R_factor_gt 0.0738
_refine_ls_shift/su_max 0.000
_refine_ls_shift/su_mean 0.000
_refine_ls_structure_factor_coef Fsqd
_refine_ls_weighting_details 'w=1/[\s^2^(Fo^2^)+(0.1212P)^2^] where P=(Fo^2^+2Fc^2^)/3'
_refine_ls_weighting_scheme calc
_refine_ls_wR_factor_gt 0.1813
_refine_ls_wR_factor_ref 0.1946
_reflns_Friedel_coverage 0.695
_reflns_Friedel_fraction_full 0.802
_reflns_Friedel_fraction_max 0.613
_reflns_number_gt 5164
_reflns_number_total 6492
_reflns_threshold_expression 'I > 2\s(I)'
_cod_data_source_file d5cc03059e2.cif
_cod_data_source_block 13
_cod_depositor_comments 'Adding full bibliography for 7134657--7134659.cif.'
_cod_original_cell_volume 2410.5(3)
_cod_database_code 7134658
_shelx_shelxl_version_number 2019/3
_shelx_space_group_comment
;
The symmetry employed for this shelxl refinement is uniquely defined
by the following loop, which should always be used as a source of
symmetry information in preference to the above space-group names.
They are only intended as comments.
;
_shelx_estimated_absorpt_t_max 0.247
_shelx_estimated_absorpt_t_min 0.045
_olex2_refinement_description
;
1. Restrained distances
 C14-C13 = N11-C15
 1.53 with sigma of 0.02
 C15-C16
 1.53 with sigma of 0.02
 C4-C3 \\sim C2-C1 \\sim C14-C13 \\sim C6-C5 \\sim C16-C15 \\sim C8-C7 \\sim
C12-C11 \\sim C9-C10
 with sigma of 0.02
 N2-C7 \\sim N2-C11 \\sim N2-C9 \\sim N1-C1 \\sim N11-C1 \\sim N11-C15 \\sim
N11-C13 \\sim N1-C5 \\sim N1-C3
 with sigma of 0.02
2. Uiso/Uaniso restraints and constraints
C10 \\sim C16 \\sim C15 \\sim C9: within 1.7A with sigma of 0.04 and sigma for
terminal atoms of 0.08 within 1.7A
C4 \\sim C3: within 1.7A with sigma of 0.04 and sigma for terminal atoms of
0.08 within 1.7A
C6: within 3.8A with sigma of 0.01 and sigma for terminal atoms of 0.03 within
3.8A
C6 \\sim C14 \\sim C13 \\sim C5 \\sim N11 \\sim N1: within 3.8A with sigma of
0.01 and sigma for terminal atoms of 0.03 within 3.8A
C4 \\sim C3 \\sim C16 \\sim C15 \\sim C5 \\sim N1 \\sim N11 \\sim C1 \\sim C2
\\sim C13 \\sim C6 \\sim C14 \\sim C11 \\sim C12 \\sim C9 \\sim C10 \\sim N2
\\sim C7 \\sim C8: within 3.8A with sigma of 0.01 and sigma for terminal atoms
of 0.03 within 3.8A
Uanis(N11) \\sim Ueq, Uanis(C1) \\sim Ueq, Uanis(C2) \\sim Ueq, Uanis(C14)
\\sim Ueq: with sigma of 0.01 and sigma for terminal atoms of 0.2
Uanis(C10) \\sim Ueq, Uanis(C16) \\sim Ueq, Uanis(C15) \\sim Ueq, Uanis(C13)
\\sim Ueq, Uanis(C14) \\sim Ueq, Uanis(C8) \\sim Ueq: with sigma of 0.01 and
sigma for terminal atoms of 0.2
Uanis(C4) \\sim Ueq, Uanis(C5) \\sim Ueq, Uanis(C14) \\sim Ueq, Uanis(C6) \\sim
Ueq, Uanis(N1) \\sim Ueq: with sigma of 0.01 and sigma for terminal atoms of 0.2
Uanis(C7) \\sim Ueq, Uanis(C8) \\sim Ueq, Uanis(C10) \\sim Ueq, Uanis(C9) \\sim
Ueq: with sigma of 0.1 and sigma for terminal atoms of 0.2
Uanis(C14) \\sim Ueq: with sigma of 0.01 and sigma for terminal atoms of 0.2
Uanis(C14) \\sim Ueq, Uanis(C6) \\sim Ueq, Uanis(C13) \\sim Ueq, Uanis(C5)
\\sim Ueq: with sigma of 0.01 and sigma for terminal atoms of 0.2
Uanis(C8) \\sim Ueq, Uanis(C7) \\sim Ueq, Uanis(N2) \\sim Ueq, Uanis(C11) \\sim
Ueq, Uanis(C12) \\sim Ueq, Uanis(C9) \\sim Ueq: with sigma of 0.01 and sigma
for terminal atoms of 0.2
3. Others
 Fixed Sof: H1BC(0.5) H1BD(0.5) H1AA(0.5) H1AB(0.5) N11(0.5) H11(0.5) C14(0.5)
 H14A(0.5) H14B(0.5) H14C(0.5) C16(0.5) H16A(0.5) H16B(0.5) H16C(0.5) C15(0.5)
 H15A(0.5) H15B(0.5) C13(0.5) H13A(0.5) H13B(0.5) C5(0.5) H5A(0.5) H5B(0.5)
 C3(0.5) H3A(0.5) H3B(0.5) N1(0.5) H1(0.5) C4(0.5) H4A(0.5) H4B(0.5) H4C(0.5)
 C6(0.5) H6A(0.5) H6B(0.5) H6C(0.5)
4.a Ternary CH refined with riding coordinates:
 N2(H2), N11(H11), N1(H1)
4.b Secondary CH2 refined with riding coordinates:
 C11(H11A,H11B), C1(H1BC,H1BD), C1(H1AA,H1AB), C7(H7A,H7B), C9(H9A,H9B),
 C15(H15A,H15B), C13(H13A,H13B), C5(H5A,H5B), C3(H3A,H3B)
4.c Idealised Me refined as rotating group:
 C2(H2A,H2B,H2C), C10(H10A,H10B,H10C), C12(H12A,H12B,H12C), C8(H8A,H8B,H8C),
 C14(H14A,H14B,H14C), C16(H16A,H16B,H16C), C4(H4A,H4B,H4C), C6(H6A,H6B,H6C)
;
_olex2_submission_special_instructions 'No special instructions were received'
_oxdiff_exptl_absorpt_empirical_details
;
Empirical correction (ABSPACK) includes:
- Absorption correction using spherical harmonics
- Frame scaling
;
_oxdiff_exptl_absorpt_empirical_full_max 2.904
_oxdiff_exptl_absorpt_empirical_full_min 0.250

loop_
_space_group_symop_operation_xyz
'x, y, z'
'-y, x-y, z+2/3'
'-x+y, -x, z+1/3'

loop_
_atom_site_label
_atom_site_type_symbol
_atom_site_fract_x
_atom_site_fract_y
_atom_site_fract_z
_atom_site_U_iso_or_equiv
_atom_site_adp_type
_atom_site_occupancy
_atom_site_site_symmetry_order
_atom_site_calc_flag
_atom_site_refinement_flags_posn
_atom_site_refinement_flags_adp
_atom_site_refinement_flags_occupancy
_atom_site_disorder_assembly
_atom_site_disorder_group
I2 I 0.16302(17) 0.53256(18) 0.38436(9) 0.0267(4) Uani 1 1 d . . . . .
I7 I 0.06028(18) 0.71531(19) 0.56604(9) 0.0298(4) Uani 1 1 d . . . . .
I4 I 0.56220(18) 0.5367(2) 0.42254(10) 0.0325(4) Uani 1 1 d . . . . .
I6 I 0.1644(2) 0.15973(19) 0.45713(10) 0.0335(4) Uani 1 1 d . . . . .
I3 I 0.2957(2) 0.4955(2) 0.59797(10) 0.0361(5) Uani 1 1 d . . . . .
I5 I -0.1508(2) 0.2545(2) 0.53150(10) 0.0356(5) Uani 1 1 d . . . . .
I1 I 0.5044(2) 0.8884(2) 0.49115(12) 0.0438(6) Uani 1 1 d . . . . .
Ag4 Ag 0.3003(2) 0.3891(2) 0.38013(11) 0.0318(5) Uani 1 1 d . . . . .
Ag1 Ag 0.4421(2) 0.6833(2) 0.40101(12) 0.0331(5) Uani 1 1 d . . . . .
Ag3 Ag 0.1019(2) 0.3482(3) 0.49579(12) 0.0373(6) Uani 1 1 d . . . . .
Ag2 Ag 0.0225(3) 0.4692(2) 0.60843(12) 0.0394(6) Uani 1 1 d . . . . .
Ag5 Ag 0.2607(3) 0.6790(3) 0.51915(14) 0.0430(6) Uani 1 1 d . . . . .
N2 N -0.197(3) 0.178(3) 0.2676(14) 0.053(5) Uani 1 1 d D U . . .
H2 H -0.228301 0.101520 0.236332 0.063 Uiso 1 1 calc R U . . .
C2 C 0.152(3) 0.982(3) 0.1861(13) 0.033(6) Uani 1 1 d D U . . .
H2A H 0.245125 1.027288 0.194026 0.050 Uiso 1 1 calc R U . . .
H2B H 0.128263 1.038934 0.162663 0.050 Uiso 1 1 calc R U . . .
H2C H 0.128260 0.906418 0.156838 0.050 Uiso 1 1 calc R U . . .
C11 C -0.106(3) 0.168(3) 0.3188(19) 0.054(6) Uani 1 1 d D U . . .
H11A H -0.027096 0.185094 0.293352 0.065 Uiso 1 1 calc R U . . .
H11B H -0.080128 0.235974 0.354609 0.065 Uiso 1 1 calc R U . . .
C1 C 0.084(3) 0.940(3) 0.2552(14) 0.038(4) Uani 1 1 d D U . . .
H1BC H 0.138003 1.005184 0.289989 0.045 Uiso 0.5 1 calc R U P A 2
H1BD H 0.004108 0.944410 0.250797 0.045 Uiso 0.5 1 calc R U P A 2
H1AA H -0.010241 0.888364 0.247736 0.045 Uiso 0.5 1 calc R U P B 1
H1AB H 0.102035 1.015318 0.283939 0.045 Uiso 0.5 1 calc R U P B 1
N11 N 0.046(4) 0.811(3) 0.287(2) 0.033(5) Uani 0.5 1 d D U P C 2
H11 H -0.001336 0.739378 0.252829 0.040 Uiso 0.5 1 calc R U P C 2
C10 C -0.285(5) 0.293(3) 0.336(2) 0.062(8) Uani 1 1 d D U . . .
H10A H -0.312648 0.343056 0.308020 0.093 Uiso 1 1 calc R U . . .
H10B H -0.192508 0.342907 0.343524 0.093 Uiso 1 1 calc R U . . .
H10C H -0.329492 0.272014 0.381041 0.093 Uiso 1 1 calc R U . . .
C7 C -0.122(4) 0.294(3) 0.2207(17) 0.055(6) Uani 1 1 d D U . . .
H7A H -0.088175 0.373136 0.248781 0.066 Uiso 1 1 calc R U . . .
H7B H -0.047939 0.290556 0.200408 0.066 Uiso 1 1 calc R U . . .
C9 C -0.318(3) 0.170(3) 0.298(2) 0.054(5) Uani 1 1 d D U . . .
H9A H -0.379356 0.155808 0.259599 0.065 Uiso 1 1 calc R U . . .
H9B H -0.359768 0.096651 0.330291 0.065 Uiso 1 1 calc R U . . .
C12 C -0.161(4) 0.039(3) 0.3548(19) 0.050(8) Uani 1 1 d D U . . .
H12A H -0.162318 -0.023845 0.322326 0.075 Uiso 1 1 calc R U . . .
H12B H -0.249153 0.011804 0.369915 0.075 Uiso 1 1 calc R U . . .
H12C H -0.108884 0.046862 0.395502 0.075 Uiso 1 1 calc R U . . .
C8 C -0.205(4) 0.297(4) 0.1626(19) 0.061(9) Uani 1 1 d D U . . .
H8A H -0.151860 0.363290 0.128795 0.091 Uiso 1 1 calc R U . . .
H8B H -0.269115 0.315970 0.182122 0.091 Uiso 1 1 calc R U . . .
H8C H -0.249076 0.213301 0.139302 0.091 Uiso 1 1 calc R U . . .
C14 C -0.067(6) 0.666(5) 0.378(3) 0.031(8) Uani 0.5 1 d D U P C 2
H14A H -0.009290 0.640154 0.357296 0.046 Uiso 0.5 1 calc R U P C 2
H14B H -0.155811 0.603358 0.366508 0.046 Uiso 0.5 1 calc R U P C 2
H14C H -0.056410 0.670579 0.429102 0.046 Uiso 0.5 1 calc R U P C 2
C16 C 0.266(6) 0.940(5) 0.353(3) 0.032(8) Uani 0.5 1 d D U P C 2
H16A H 0.303233 1.023664 0.329557 0.048 Uiso 0.5 1 calc R U P C 2
H16B H 0.334059 0.924971 0.368853 0.048 Uiso 0.5 1 calc R U P C 2
H16C H 0.214486 0.939159 0.392778 0.048 Uiso 0.5 1 calc R U P C 2
C15 C 0.180(4) 0.835(5) 0.302(3) 0.033(5) Uani 0.5 1 d D U P C 2
H15A H 0.225893 0.854649 0.256550 0.040 Uiso 0.5 1 calc R U P C 2
H15B H 0.171394 0.753870 0.318760 0.040 Uiso 0.5 1 calc R U P C 2
C13 C -0.035(6) 0.797(6) 0.351(3) 0.033(5) Uani 0.5 1 d D U P C 2
H13A H -0.113259 0.799174 0.337760 0.039 Uiso 0.5 1 calc R U P C 2
H13B H 0.014607 0.865268 0.385084 0.039 Uiso 0.5 1 calc R U P C 2
C5 C 0.084(5) 0.815(6) 0.366(2) 0.035(5) Uani 0.5 1 d D U P C 1
H5A H 0.128889 0.773167 0.387180 0.042 Uiso 0.5 1 calc R U P C 1
H5B H 0.101392 0.889901 0.395642 0.042 Uiso 0.5 1 calc R U P C 1
C3 C 0.276(4) 0.910(5) 0.300(3) 0.034(5) Uani 0.5 1 d D U P C 1
H3A H 0.288133 0.848373 0.328322 0.041 Uiso 0.5 1 calc R U P C 1
H3B H 0.311931 0.913253 0.253138 0.041 Uiso 0.5 1 calc R U P C 1
N1 N 0.132(4) 0.859(4) 0.292(2) 0.036(5) Uani 0.5 1 d D U P C 1
H1 H 0.098131 0.778263 0.264124 0.043 Uiso 0.5 1 calc R U P C 1
C4 C 0.352(6) 1.042(5) 0.333(3) 0.037(9) Uani 0.5 1 d D U P C 1
H4A H 0.366316 1.107579 0.298577 0.055 Uiso 0.5 1 calc R U P C 1
H4B H 0.434335 1.054502 0.349580 0.055 Uiso 0.5 1 calc R U P C 1
H4C H 0.303497 1.047934 0.372609 0.055 Uiso 0.5 1 calc R U P C 1
C6 C -0.059(5) 0.722(7) 0.363(4) 0.040(10) Uani 0.5 1 d D U P C 1
H6A H -0.094530 0.738890 0.321524 0.059 Uiso 0.5 1 calc R U P C 1
H6B H -0.099859 0.732126 0.404880 0.059 Uiso 0.5 1 calc R U P C 1
H6C H -0.073753 0.634027 0.361449 0.059 Uiso 0.5 1 calc R U P C 1

loop_
_atom_site_aniso_label
_atom_site_aniso_U_11
_atom_site_aniso_U_22
_atom_site_aniso_U_33
_atom_site_aniso_U_23
_atom_site_aniso_U_13
_atom_site_aniso_U_12
I2 0.0244(9) 0.0319(9) 0.0261(8) 0.0002(7) -0.0006(7) 0.0159(8)
I7 0.0359(10) 0.0385(10) 0.0263(8) -0.0033(8) -0.0026(7) 0.0271(9)
I4 0.0274(9) 0.0443(11) 0.0317(9) -0.0024(8) -0.0017(7) 0.0223(9)
I6 0.0443(11) 0.0366(10) 0.0321(9) 0.0064(8) 0.0092(8) 0.0296(9)
I3 0.0373(11) 0.0608(14) 0.0247(8) 0.0036(9) 0.0026(8) 0.0355(10)
I5 0.0363(10) 0.0325(10) 0.0306(9) -0.0004(8) 0.0068(8) 0.0117(9)
I1 0.0272(10) 0.0568(14) 0.0461(11) -0.0283(11) -0.0072(9) 0.0201(10)
Ag4 0.0312(12) 0.0376(12) 0.0299(10) 0.0011(9) 0.0021(9) 0.0197(10)
Ag1 0.0330(12) 0.0349(12) 0.0343(11) -0.0041(9) -0.0013(9) 0.0192(10)
Ag3 0.0458(14) 0.0485(14) 0.0326(11) 0.0006(10) 0.0048(10) 0.0347(12)
Ag2 0.0483(15) 0.0389(13) 0.0342(11) -0.0034(10) 0.0050(11) 0.0243(12)
Ag5 0.0386(13) 0.0626(17) 0.0402(12) 0.0065(12) 0.0060(11) 0.0346(13)
N2 0.069(8) 0.039(7) 0.043(7) 0.005(6) -0.005(7) 0.022(6)
C2 0.035(11) 0.028(11) 0.025(10) -0.001(9) -0.007(9) 0.007(9)
C11 0.068(8) 0.043(8) 0.045(8) 0.005(7) -0.004(7) 0.023(6)
C1 0.038(6) 0.035(6) 0.034(6) -0.001(6) 0.000(6) 0.014(5)
N11 0.035(7) 0.033(7) 0.032(7) -0.001(6) -0.001(6) 0.018(6)
C10 0.098(16) 0.039(13) 0.049(14) 0.010(12) 0.006(14) 0.034(13)
C7 0.069(8) 0.044(8) 0.044(8) 0.004(7) -0.004(7) 0.023(7)
C9 0.069(8) 0.043(8) 0.047(8) 0.005(7) -0.003(7) 0.026(6)
C12 0.066(17) 0.034(14) 0.045(14) 0.010(12) 0.012(14) 0.021(13)
C8 0.093(18) 0.027(13) 0.046(14) 0.008(12) -0.004(14) 0.018(13)
C14 0.036(13) 0.031(13) 0.032(14) -0.004(13) -0.003(12) 0.022(12)
C16 0.037(12) 0.030(12) 0.030(12) -0.001(11) -0.003(11) 0.018(11)
C15 0.035(7) 0.032(7) 0.032(7) 0.000(6) -0.001(6) 0.017(6)
C13 0.034(7) 0.032(7) 0.033(7) 0.000(6) -0.002(6) 0.018(6)
C5 0.036(7) 0.034(7) 0.033(7) -0.001(6) -0.001(6) 0.016(6)
C3 0.035(7) 0.033(7) 0.032(7) 0.000(6) 0.000(7) 0.016(6)
N1 0.037(7) 0.033(7) 0.032(7) 0.000(6) 0.000(6) 0.015(6)
C4 0.039(14) 0.038(13) 0.033(13) -0.003(13) -0.002(13) 0.019(12)
C6 0.037(13) 0.036(14) 0.036(13) -0.002(13) -0.002(13) 0.011(13)

loop_
_atom_type_symbol
_atom_type_description
_atom_type_scat_dispersion_real
_atom_type_scat_dispersion_imag
_atom_type_scat_source
C C 0.0033 0.0016 'International Tables Vol C Tables 4.2.6.8 and 6.1.1.4'
H H 0.0000 0.0000 'International Tables Vol C Tables 4.2.6.8 and 6.1.1.4'
Ag Ag -0.8971 1.1015 'International Tables Vol C Tables 4.2.6.8 and 6.1.1.4'
I I -0.4742 1.8119 'International Tables Vol C Tables 4.2.6.8 and 6.1.1.4'
N N 0.0061 0.0033 'International Tables Vol C Tables 4.2.6.8 and 6.1.1.4'

loop_
_geom_angle_atom_site_label_1
_geom_angle_atom_site_label_2
_geom_angle_atom_site_label_3
_geom_angle
_geom_angle_site_symmetry_1
_geom_angle_site_symmetry_3
_geom_angle_publ_flag
Ag4 I2 Ag1 63.75(7) . . ?
Ag4 I2 Ag5 101.43(8) . . ?
Ag1 I2 Ag5 63.47(7) . . ?
Ag3 I2 Ag4 64.58(7) . . ?
Ag3 I2 Ag1 99.64(8) . . ?
Ag3 I2 Ag5 72.04(9) . . ?
Ag4 I7 Ag2 67.46(8) 3_565 . ?
Ag5 I7 Ag4 99.51(9) . 3_565 ?
Ag5 I7 Ag2 68.65(9) . . ?
Ag4 I4 Ag2 67.69(8) . 2_664 ?
Ag1 I4 Ag4 66.13(8) . . ?
Ag1 I4 Ag2 71.67(8) . 2_664 ?
Ag4 I6 Ag3 66.92(8) . . ?
Ag1 I3 Ag2 66.82(8) 3_565 . ?
Ag3 I3 Ag1 123.86(10) . 3_565 ?
Ag3 I3 Ag2 59.82(7) . . ?
Ag5 I3 Ag1 97.84(9) . 3_565 ?
Ag5 I3 Ag3 74.39(9) . . ?
Ag5 I3 Ag2 64.15(8) . . ?
Ag3 I5 Ag2 65.85(9) . . ?
Ag1 I1 Ag5 67.99(9) . . ?
I2 Ag4 Ag1 58.15(7) . . ?
I2 Ag4 Ag3 57.22(7) . . ?
I2 Ag4 Ag2 102.97(9) . 2_664 ?
I7 Ag4 I2 97.61(8) 2_664 . ?
I7 Ag4 Ag1 106.70(9) 2_664 . ?
I7 Ag4 Ag3 134.37(10) 2_664 . ?
I7 Ag4 Ag2 56.52(7) 2_664 2_664 ?
I4 Ag4 I2 113.45(10) . . ?
I4 Ag4 I7 110.25(9) . 2_664 ?
I4 Ag4 Ag1 56.30(7) . . ?
I4 Ag4 Ag3 114.64(9) . . ?
I4 Ag4 Ag2 56.38(7) . 2_664 ?
I6 Ag4 I2 109.91(9) . . ?
I6 Ag4 I7 112.48(10) . 2_664 ?
I6 Ag4 I4 112.33(9) . . ?
I6 Ag4 Ag1 140.41(10) . . ?
I6 Ag4 Ag3 56.57(7) . . ?
I6 Ag4 Ag2 146.70(10) . 2_664 ?
Ag1 Ag4 Ag3 91.68(9) . . ?
Ag1 Ag4 Ag2 63.97(8) . 2_664 ?
Ag3 Ag4 Ag2 155.30(11) . 2_664 ?
I2 Ag1 Ag4 58.11(7) . . ?
I2 Ag1 Ag2 99.66(9) . 2_664 ?
I2 Ag1 Ag5 59.58(8) . . ?
I4 Ag1 I2 114.65(9) . . ?
I4 Ag1 I3 110.40(9) . 2_664 ?
I4 Ag1 Ag4 57.57(7) . . ?
I4 Ag1 Ag2 54.95(7) . 2_664 ?
I4 Ag1 Ag5 117.17(10) . . ?
I3 Ag1 I2 98.14(9) 2_664 . ?
I3 Ag1 Ag4 107.53(9) 2_664 . ?
I3 Ag1 Ag2 60.40(7) 2_664 2_664 ?
I3 Ag1 Ag5 132.32(10) 2_664 . ?
I1 Ag1 I2 109.45(9) . . ?
I1 Ag1 I4 117.95(10) . . ?
I1 Ag1 I3 103.89(10) . 2_664 ?
I1 Ag1 Ag4 147.47(11) . . ?
I1 Ag1 Ag2 148.97(11) . 2_664 ?
I1 Ag1 Ag5 56.18(9) . . ?
Ag4 Ag1 Ag2 59.41(7) . 2_664 ?
Ag4 Ag1 Ag5 95.37(10) . . ?
Ag5 Ag1 Ag2 154.44(11) . 2_664 ?
I2 Ag3 Ag4 58.21(7) . . ?
I2 Ag3 Ag2 100.26(9) . . ?
I6 Ag3 I2 110.77(9) . . ?
I6 Ag3 I3 102.37(10) . . ?
I6 Ag3 Ag4 56.51(7) . . ?
I6 Ag3 Ag2 148.49(11) . . ?
I3 Ag3 I2 102.26(10) . . ?
I3 Ag3 Ag4 93.76(9) . . ?
I3 Ag3 Ag2 64.55(8) . . ?
I5 Ag3 I2 107.62(10) . . ?
I5 Ag3 I6 114.85(11) . . ?
I5 Ag3 I3 118.23(10) . . ?
I5 Ag3 Ag4 147.80(11) . . ?
I5 Ag3 Ag2 57.79(8) . . ?
Ag2 Ag3 Ag4 146.87(12) . . ?
I7 Ag2 I3 104.99(10) . . ?
I7 Ag2 Ag4 56.02(7) . 3_565 ?
I7 Ag2 Ag1 100.47(9) . 3_565 ?
I7 Ag2 Ag3 111.71(10) . . ?
I7 Ag2 Ag5 54.59(8) . . ?
I4 Ag2 I7 109.33(9) 3_565 . ?
I4 Ag2 I3 101.94(10) 3_565 . ?
I4 Ag2 Ag4 55.93(7) 3_565 3_565 ?
I4 Ag2 Ag1 53.38(7) 3_565 3_565 ?
I4 Ag2 Ag3 137.10(11) 3_565 . ?
I4 Ag2 Ag5 132.10(11) 3_565 . ?
I3 Ag2 Ag4 99.11(10) . 3_565 ?
I3 Ag2 Ag1 52.78(7) . 3_565 ?
I3 Ag2 Ag5 53.77(7) . . ?
I5 Ag2 I7 117.60(11) . . ?
I5 Ag2 I4 112.92(10) . 3_565 ?
I5 Ag2 I3 108.58(10) . . ?
I5 Ag2 Ag4 152.08(12) . 3_565 ?
I5 Ag2 Ag1 141.60(11) . 3_565 ?
I5 Ag2 Ag3 56.36(8) . . ?
I5 Ag2 Ag5 114.00(10) . . ?
Ag4 Ag2 Ag1 56.62(7) 3_565 3_565 ?
Ag4 Ag2 Ag5 85.16(9) 3_565 . ?
Ag3 Ag2 I3 55.63(8) . . ?
Ag3 Ag2 Ag4 150.51(12) . 3_565 ?
Ag3 Ag2 Ag1 106.44(10) . 3_565 ?
Ag3 Ag2 Ag5 67.89(9) . . ?
Ag5 Ag2 Ag1 83.21(9) . 3_565 ?
I2 Ag5 Ag1 56.95(7) . . ?
I2 Ag5 Ag2 93.61(10) . . ?
I7 Ag5 I2 104.54(10) . . ?
I7 Ag5 I3 114.78(10) . . ?
I7 Ag5 Ag1 151.24(11) . . ?
I7 Ag5 Ag2 56.77(8) . . ?
I3 Ag5 I2 99.52(10) . . ?
I3 Ag5 Ag1 91.37(9) . . ?
I3 Ag5 Ag2 62.07(8) . . ?
I1 Ag5 I2 106.78(10) . . ?
I1 Ag5 I7 121.06(12) . . ?
I1 Ag5 I3 107.58(11) . . ?
I1 Ag5 Ag1 55.83(8) . . ?
I1 Ag5 Ag2 158.77(12) . . ?
Ag1 Ag5 Ag2 137.84(12) . . ?
C11 N2 H2 105.5 . . ?
C7 N2 H2 105.5 . . ?
C7 N2 C11 109(2) . . ?
C7 N2 C9 113(3) . . ?
C9 N2 H2 105.5 . . ?
C9 N2 C11 117(3) . . ?
H2A C2 H2B 109.5 . . ?
H2A C2 H2C 109.5 . . ?
H2B C2 H2C 109.5 . . ?
C1 C2 H2A 109.5 . . ?
C1 C2 H2B 109.5 . . ?
C1 C2 H2C 109.5 . . ?
N2 C11 H11A 108.8 . . ?
N2 C11 H11B 108.8 . . ?
H11A C11 H11B 107.7 . . ?
C12 C11 N2 114(3) . . ?
C12 C11 H11A 108.8 . . ?
C12 C11 H11B 108.8 . . ?
C2 C1 H1BC 106.8 . . ?
C2 C1 H1BD 106.8 . . ?
C2 C1 H1AA 110.2 . . ?
C2 C1 H1AB 110.2 . . ?
C2 C1 N1 108(3) . . ?
H1BC C1 H1BD 106.7 . . ?
H1AA C1 H1AB 108.5 . . ?
N11 C1 C2 122(3) . . ?
N11 C1 H1BC 106.8 . . ?
N11 C1 H1BD 106.8 . . ?
N1 C1 H1AA 110.2 . . ?
N1 C1 H1AB 110.2 . . ?
C1 N11 H11 112.1 . . ?
C1 N11 C15 98(3) . . ?
C1 N11 C13 107(3) . . ?
C15 N11 H11 112.1 . . ?
C13 N11 H11 112.1 . . ?
C13 N11 C15 115(4) . . ?
H10A C10 H10B 109.5 . . ?
H10A C10 H10C 109.5 . . ?
H10B C10 H10C 109.5 . . ?
C9 C10 H10A 109.5 . . ?
C9 C10 H10B 109.5 . . ?
C9 C10 H10C 109.5 . . ?
N2 C7 H7A 109.5 . . ?
N2 C7 H7B 109.5 . . ?
H7A C7 H7B 108.1 . . ?
C8 C7 N2 111(3) . . ?
C8 C7 H7A 109.5 . . ?
C8 C7 H7B 109.5 . . ?
N2 C9 H9A 109.6 . . ?
N2 C9 H9B 109.6 . . ?
C10 C9 N2 110(3) . . ?
C10 C9 H9A 109.6 . . ?
C10 C9 H9B 109.6 . . ?
H9A C9 H9B 108.1 . . ?
C11 C12 H12A 109.5 . . ?
C11 C12 H12B 109.5 . . ?
C11 C12 H12C 109.5 . . ?
H12A C12 H12B 109.5 . . ?
H12A C12 H12C 109.5 . . ?
H12B C12 H12C 109.5 . . ?
C7 C8 H8A 109.5 . . ?
C7 C8 H8B 109.5 . . ?
C7 C8 H8C 109.5 . . ?
H8A C8 H8B 109.5 . . ?
H8A C8 H8C 109.5 . . ?
H8B C8 H8C 109.5 . . ?
H14A C14 H14B 109.5 . . ?
H14A C14 H14C 109.5 . . ?
H14B C14 H14C 109.5 . . ?
C13 C14 H14A 109.5 . . ?
C13 C14 H14B 109.5 . . ?
C13 C14 H14C 109.5 . . ?
H16A C16 H16B 109.5 . . ?
H16A C16 H16C 109.5 . . ?
H16B C16 H16C 109.5 . . ?
C15 C16 H16A 109.5 . . ?
C15 C16 H16B 109.5 . . ?
C15 C16 H16C 109.5 . . ?
N11 C15 C16 120(5) . . ?
N11 C15 H15A 107.4 . . ?
N11 C15 H15B 107.4 . . ?
C16 C15 H15A 107.4 . . ?
C16 C15 H15B 107.4 . . ?
H15A C15 H15B 106.9 . . ?
N11 C13 C14 102(4) . . ?
N11 C13 H13A 111.3 . . ?
N11 C13 H13B 111.3 . . ?
C14 C13 H13A 111.3 . . ?
C14 C13 H13B 111.3 . . ?
H13A C13 H13B 109.2 . . ?
H5A C5 H5B 108.4 . . ?
N1 C5 H5A 110.1 . . ?
N1 C5 H5B 110.1 . . ?
C6 C5 H5A 110.1 . . ?
C6 C5 H5B 110.1 . . ?
C6 C5 N1 108(5) . . ?
H3A C3 H3B 107.5 . . ?
N1 C3 H3A 108.4 . . ?
N1 C3 H3B 108.4 . . ?
C4 C3 H3A 108.4 . . ?
C4 C3 H3B 108.4 . . ?
C4 C3 N1 116(5) . . ?
C1 N1 H1 105.6 . . ?
C5 N1 C1 117(4) . . ?
C5 N1 C3 102(4) . . ?
C5 N1 H1 105.6 . . ?
C3 N1 C1 120(4) . . ?
C3 N1 H1 105.6 . . ?
C3 C4 H4A 109.5 . . ?
C3 C4 H4B 109.5 . . ?
C3 C4 H4C 109.5 . . ?
H4A C4 H4B 109.5 . . ?
H4A C4 H4C 109.5 . . ?
H4B C4 H4C 109.5 . . ?
C5 C6 H6A 109.5 . . ?
C5 C6 H6B 109.5 . . ?
C5 C6 H6C 109.5 . . ?
H6A C6 H6B 109.5 . . ?
H6A C6 H6C 109.5 . . ?
H6B C6 H6C 109.5 . . ?

loop_
_geom_bond_atom_site_label_1
_geom_bond_atom_site_label_2
_geom_bond_distance
_geom_bond_site_symmetry_2
_geom_bond_publ_flag
I2 Ag4 2.931(3) . ?
I2 Ag1 2.932(3) . ?
I2 Ag3 2.899(3) . ?
I2 Ag5 3.017(3) . ?
I7 Ag4 2.866(3) 3_565 ?
I7 Ag2 2.883(3) . ?
I7 Ag5 2.809(3) . ?
I4 Ag4 2.858(3) . ?
I4 Ag1 2.817(3) . ?
I4 Ag2 2.873(3) 2_664 ?
I6 Ag4 2.823(3) . ?
I6 Ag3 2.826(3) . ?
I3 Ag1 2.886(3) 3_565 ?
I3 Ag3 2.880(3) . ?
I3 Ag2 3.151(3) . ?
I3 Ag5 2.877(3) . ?
I5 Ag3 2.752(3) . ?
I5 Ag2 2.797(3) . ?
I1 Ag1 2.793(3) . ?
I1 Ag5 2.805(4) . ?
Ag4 Ag1 3.096(3) . ?
Ag4 Ag3 3.115(3) . ?
Ag4 Ag2 3.192(3) 2_664 ?
Ag1 Ag2 3.332(4) 2_664 ?
Ag1 Ag5 3.130(3) . ?
Ag3 Ag2 3.017(3) . ?
Ag2 Ag5 3.209(4) . ?
N2 H2 1.0000 . ?
N2 C11 1.53(2) . ?
N2 C7 1.52(2) . ?
N2 C9 1.52(2) . ?
C2 H2A 0.9800 . ?
C2 H2B 0.9800 . ?
C2 H2C 0.9800 . ?
C2 C1 1.51(2) . ?
C11 H11A 0.9900 . ?
C11 H11B 0.9900 . ?
C11 C12 1.52(2) . ?
C1 H1BC 0.9900 . ?
C1 H1BD 0.9900 . ?
C1 H1AA 0.9900 . ?
C1 H1AB 0.9900 . ?
C1 N11 1.51(2) . ?
C1 N1 1.53(2) . ?
N11 H11 1.0000 . ?
N11 C15 1.520(19) . ?
N11 C13 1.52(2) . ?
C10 H10A 0.9800 . ?
C10 H10B 0.9800 . ?
C10 H10C 0.9800 . ?
C10 C9 1.52(2) . ?
C7 H7A 0.9900 . ?
C7 H7B 0.9900 . ?
C7 C8 1.51(2) . ?
C9 H9A 0.9900 . ?
C9 H9B 0.9900 . ?
C12 H12A 0.9800 . ?
C12 H12B 0.9800 . ?
C12 H12C 0.9800 . ?
C8 H8A 0.9800 . ?
C8 H8B 0.9800 . ?
C8 H8C 0.9800 . ?
C14 H14A 0.9800 . ?
C14 H14B 0.9800 . ?
C14 H14C 0.9800 . ?
C14 C13 1.519(19) . ?
C16 H16A 0.9800 . ?
C16 H16B 0.9800 . ?
C16 H16C 0.9800 . ?
C16 C15 1.523(19) . ?
C15 H15A 0.9900 . ?
C15 H15B 0.9900 . ?
C13 H13A 0.9900 . ?
C13 H13B 0.9900 . ?
C5 H5A 0.9900 . ?
C5 H5B 0.9900 . ?
C5 N1 1.53(2) . ?
C5 C6 1.51(2) . ?
C3 H3A 0.9900 . ?
C3 H3B 0.9900 . ?
C3 N1 1.53(2) . ?
C3 C4 1.52(2) . ?
N1 H1 1.0000 . ?
C4 H4A 0.9800 . ?
C4 H4B 0.9800 . ?
C4 H4C 0.9800 . ?
C6 H6A 0.9800 . ?
C6 H6B 0.9800 . ?
C6 H6C 0.9800 . ?

loop_
_geom_torsion_atom_site_label_1
_geom_torsion_atom_site_label_2
_geom_torsion_atom_site_label_3
_geom_torsion_atom_site_label_4
_geom_torsion
_geom_torsion_site_symmetry_1
_geom_torsion_site_symmetry_2
_geom_torsion_site_symmetry_3
_geom_torsion_site_symmetry_4
_geom_torsion_publ_flag
C2 C1 N11 C15 67(4) . . . . ?
C2 C1 N11 C13 -173(4) . . . . ?
C2 C1 N1 C5 175(4) . . . . ?
C2 C1 N1 C3 51(5) . . . . ?
C11 N2 C7 C8 172(3) . . . . ?
C11 N2 C9 C10 73(4) . . . . ?
C1 N11 C15 C16 63(6) . . . . ?
C1 N11 C13 C14 -180(4) . . . . ?
C7 N2 C11 C12 -165(3) . . . . ?
C7 N2 C9 C10 -55(4) . . . . ?
C9 N2 C11 C12 65(4) . . . . ?
C9 N2 C7 C8 -56(4) . . . . ?
C15 N11 C13 C14 -73(5) . . . . ?
C13 N11 C15 C16 -49(6) . . . . ?
C4 C3 N1 C1 53(7) . . . . ?
C4 C3 N1 C5 -77(6) . . . . ?
C6 C5 N1 C1 67(7) . . . . ?
C6 C5 N1 C3 -161(5) . . . . ?
